data_1503691
loop_
_publ_author_name
'Chen, Jian-Jun'
'Li, Zheng-Ming'
'Gao, Kun'
'Chang, Jin'
'Yao, Xiao-Jun'

_publ_section_title
;
 Vladimuliecins A and B: cytotoxic pentacyclic pregnanols from Vladimiria
 muliensis.
;
_journal_issue 6
_journal_name_full 'Journal of natural products'
_journal_page_first 1128
_journal_page_last 1132
_journal_paper_doi 10.1021/np900120q
_journal_volume 72
_journal_year 2009
_chemical_formula_sum 'C21 H34 O4'
_chemical_formula_weight 350.48
_chemical_name_systematic
; 
 ? 
;
_space_group_IT_number 5
_symmetry_cell_setting monoclinic
_symmetry_space_group_name_Hall 'C 2y'
_symmetry_space_group_name_H-M 'C 1 2 1'
_atom_sites_solution_hydrogens geom
_atom_sites_solution_primary direct
_atom_sites_solution_secondary difmap
_audit_creation_method SHELXL-97
_cell_angle_alpha 90.00
_cell_angle_beta 107.171(13)
_cell_angle_gamma 90.00
_cell_formula_units_Z 4
_cell_length_a 17.854(10)
_cell_length_b 7.164(4)
_cell_length_c 16.135(8)
_cell_measurement_reflns_used 3114
_cell_measurement_temperature 296(2)
_cell_measurement_theta_max 0.00
_cell_measurement_theta_min 0.00
_cell_volume 1971.8(18)
_computing_cell_refinement 'Bruker SMART'
_computing_data_collection 'Bruker SMART'
_computing_data_reduction 'Bruker SAINT'
_computing_molecular_graphics 'Bruker SHELXTL'
_computing_publication_material 'Bruker SHELXTL'
_computing_structure_refinement 'SHELXL-97 (Sheldrick, 1997)'
_computing_structure_solution 'SHELXS-97 (Sheldrick, 1990)'
_diffrn_ambient_temperature 296(2)
_diffrn_measured_fraction_theta_full 0.998
_diffrn_measured_fraction_theta_max 0.998
_diffrn_measurement_device_type 'CCD area detector'
_diffrn_measurement_method 'phi and omega scans'
_diffrn_radiation_monochromator graphite
_diffrn_radiation_source 'fine-focus sealed tube'
_diffrn_radiation_type MoK\a
_diffrn_radiation_wavelength 0.71073
_diffrn_reflns_av_R_equivalents 0.0120
_diffrn_reflns_av_sigmaI/netI 0.0208
_diffrn_reflns_limit_h_max 18
_diffrn_reflns_limit_h_min -21
_diffrn_reflns_limit_k_max 8
_diffrn_reflns_limit_k_min -8
_diffrn_reflns_limit_l_max 19
_diffrn_reflns_limit_l_min -15
_diffrn_reflns_number 5159
_diffrn_reflns_theta_full 25.50
_diffrn_reflns_theta_max 25.50
_diffrn_reflns_theta_min 2.36
_exptl_absorpt_coefficient_mu 0.080
_exptl_absorpt_correction_T_max 0.981
_exptl_absorpt_correction_T_min 0.978
_exptl_absorpt_correction_type multi-scan
_exptl_crystal_colour colorless
_exptl_crystal_density_diffrn 1.181
_exptl_crystal_density_method 'not measured'
_exptl_crystal_description block
_exptl_crystal_F_000 768
_exptl_crystal_size_max 0.28
_exptl_crystal_size_mid 0.25
_exptl_crystal_size_min 0.24
_refine_diff_density_max 0.148
_refine_diff_density_min -0.130
_refine_diff_density_rms 0.027
_refine_ls_abs_structure_details 'Flack H D (1983), Acta Cryst. A39, 876-881'
_refine_ls_abs_structure_Flack 1.0(10)
_refine_ls_extinction_method none
_refine_ls_goodness_of_fit_ref 0.783
_refine_ls_hydrogen_treatment constr
_refine_ls_matrix_type full
_refine_ls_number_parameters 233
_refine_ls_number_reflns 3385
_refine_ls_number_restraints 1
_refine_ls_restrained_S_all 0.783
_refine_ls_R_factor_all 0.0388
_refine_ls_R_factor_gt 0.0352
_refine_ls_shift/su_max 0.001
_refine_ls_shift/su_mean 0.000
_refine_ls_structure_factor_coef Fsqd
_refine_ls_weighting_details 'calc w=1/[\s^2^(Fo^2^)+(0.1000P)^2^+0.5094P] where P=(Fo^2^+2Fc^2^)/3'
_refine_ls_weighting_scheme calc
_refine_ls_wR_factor_gt 0.1029
_refine_ls_wR_factor_ref 0.1092
_reflns_number_gt 3128
_reflns_number_total 3385
_reflns_threshold_expression >2sigma(I)
_cod_data_source_file np900120q_si_002.cif
_cod_data_source_block c2
_cod_depositor_comments
;
The following automatic conversions were performed:

'_symmetry_cell_setting' value 'Monoclinic' changed to 'monoclinic'
according to /home/saulius/struct/CIF-dictionaries/cif_core.dic
dictionary named 'cif_core.dic' version 2.4.2 from 2011-04-26.

Automatic conversion script
Id: cif_fix_values 1715 2011-07-08 13:25:40Z adriana 
;
_cod_original_cell_volume 1971.8(17)
_cod_original_sg_symbol_H-M C2
_cod_database_code 1503691

loop_
_symmetry_equiv_pos_as_xyz
'x, y, z'
'-x, y, -z'
'x+1/2, y+1/2, z'
'-x+1/2, y+1/2, -z'

loop_
_atom_site_label
_atom_site_type_symbol
_atom_site_fract_x
_atom_site_fract_y
_atom_site_fract_z
_atom_site_U_iso_or_equiv
_atom_site_adp_type
_atom_site_occupancy
_atom_site_symmetry_multiplicity
_atom_site_calc_flag
_atom_site_refinement_flags
O2 O 0.50942(8) 1.03454(18) 0.66285(8) 0.0466(3) Uani 1 1 d .
H2 H 0.5561 1.0229 0.6672 0.070 Uiso 1 1 calc R
C8 C 0.48807(10) 0.9041(2) 0.72046(10) 0.0341(3) Uani 1 1 d .
C14 C 0.39923(10) 0.8645(2) 0.67591(10) 0.0339(3) Uani 1 1 d .
C13 C 0.34074(10) 1.0252(2) 0.67985(10) 0.0387(4) Uani 1 1 d .
O3 O 0.39153(7) 0.82273(18) 0.58576(7) 0.0463(3) Uani 1 1 d .
H3 H 0.4232 0.8852 0.5697 0.069 Uiso 1 1 calc R
O1 O 0.65388(8) 0.8762(2) 0.70860(9) 0.0570(4) Uani 1 1 d .
H1 H 0.6524 0.8178 0.6644 0.085 Uiso 1 1 calc R
C7 C 0.53597(10) 0.7255(2) 0.72588(11) 0.0396(4) Uani 1 1 d .
H7A H 0.5262 0.6732 0.6682 0.048 Uiso 1 1 calc R
H7B H 0.5192 0.6349 0.7613 0.048 Uiso 1 1 calc R
C9 C 0.50292(10) 0.9907(2) 0.81179(10) 0.0390(4) Uani 1 1 d .
H9 H 0.4850 0.8977 0.8463 0.047 Uiso 1 1 calc R
C10 C 0.59135(11) 1.0270(3) 0.86083(11) 0.0483(4) Uani 1 1 d .
C15 C 0.36601(10) 0.6969(2) 0.71086(12) 0.0433(4) Uani 1 1 d .
H15A H 0.3790 0.7021 0.7736 0.052 Uiso 1 1 calc R
H15B H 0.3859 0.5812 0.6943 0.052 Uiso 1 1 calc R
C6 C 0.62433(10) 0.7612(3) 0.76482(12) 0.0453(4) Uani 1 1 d .
H6 H 0.6519 0.6412 0.7730 0.054 Uiso 1 1 calc R
C11 C 0.45041(13) 1.1614(3) 0.80704(13) 0.0536(5) Uani 1 1 d .
H11A H 0.4606 1.2160 0.8643 0.064 Uiso 1 1 calc R
H11B H 0.4624 1.2543 0.7691 0.064 Uiso 1 1 calc R
C5 C 0.64003(11) 0.8564(3) 0.85130(12) 0.0471(4) Uani 1 1 d .
C12 C 0.36447(11) 1.1068(3) 0.77290(12) 0.0507(5) Uani 1 1 d .
H12A H 0.3326 1.2160 0.7736 0.061 Uiso 1 1 calc R
H12B H 0.3531 1.0151 0.8118 0.061 Uiso 1 1 calc R
C16 C 0.27763(11) 0.7130(3) 0.66894(15) 0.0523(5) Uani 1 1 d .
H16A H 0.2495 0.6504 0.7040 0.063 Uiso 1 1 calc R
H16B H 0.2626 0.6573 0.6116 0.063 Uiso 1 1 calc R
C17 C 0.25919(10) 0.9247(2) 0.66314(11) 0.0419(4) Uani 1 1 d .
H17 H 0.2391 0.9559 0.7117 0.050 Uiso 1 1 calc R
O4 O 0.17345(10) 1.1615(2) 0.57803(8) 0.0628(4) Uani 1 1 d .
H4 H 0.1536 1.1952 0.5278 0.094 Uiso 1 1 calc R
C20 C 0.19371(11) 0.9667(3) 0.57929(11) 0.0475(4) Uani 1 1 d .
H20 H 0.2127 0.9396 0.5294 0.057 Uiso 1 1 calc R
C21 C 0.12006(11) 0.8518(4) 0.57181(14) 0.0671(6) Uani 1 1 d .
H21A H 0.1013 0.8775 0.6206 0.101 Uiso 1 1 calc R
H21B H 0.1322 0.7214 0.5709 0.101 Uiso 1 1 calc R
H21C H 0.0804 0.8843 0.5192 0.101 Uiso 1 1 calc R
C19 C 0.34200(13) 1.1832(3) 0.61613(13) 0.0562(5) Uani 1 1 d .
H19A H 0.3084 1.2826 0.6233 0.084 Uiso 1 1 calc R
H19B H 0.3238 1.1366 0.5578 0.084 Uiso 1 1 calc R
H19C H 0.3946 1.2291 0.6274 0.084 Uiso 1 1 calc R
C18 C 0.62240(14) 1.2090(3) 0.83334(17) 0.0684(6) Uani 1 1 d .
H18A H 0.6781 1.2162 0.8597 0.103 Uiso 1 1 calc R
H18B H 0.5975 1.3133 0.8517 0.103 Uiso 1 1 calc R
H18C H 0.6111 1.2113 0.7714 0.103 Uiso 1 1 calc R
C4 C 0.72197(13) 0.8425(4) 0.91276(15) 0.0721(7) Uani 1 1 d .
H4A H 0.7430 0.9506 0.9482 0.087 Uiso 1 1 calc R
H4B H 0.7602 0.7708 0.8942 0.087 Uiso 1 1 calc R
C3 C 0.65564(13) 0.7375(4) 0.93201(13) 0.0663(6) Uani 1 1 d .
H3A H 0.6536 0.6013 0.9262 0.080 Uiso 1 1 calc R
C1 C 0.60260(14) 1.0293(4) 0.96029(13) 0.0692(7) Uani 1 1 d .
H1A H 0.6472 1.1067 0.9896 0.083 Uiso 1 1 calc R
H1B H 0.5563 1.0796 0.9719 0.083 Uiso 1 1 calc R
C2 C 0.61640(16) 0.8295(5) 0.99233(13) 0.0826(8) Uani 1 1 d .
H2A H 0.6500 0.8255 1.0518 0.099 Uiso 1 1 calc R
H2B H 0.5672 0.7683 0.9892 0.099 Uiso 1 1 calc R

loop_
_atom_site_aniso_label
_atom_site_aniso_U_11
_atom_site_aniso_U_22
_atom_site_aniso_U_33
_atom_site_aniso_U_23
_atom_site_aniso_U_13
_atom_site_aniso_U_12
O2 0.0523(7) 0.0445(6) 0.0451(6) 0.0024(6) 0.0175(6) -0.0110(6)
C8 0.0409(8) 0.0293(7) 0.0335(7) -0.0028(6) 0.0131(6) -0.0044(6)
C14 0.0412(8) 0.0302(7) 0.0308(7) -0.0024(6) 0.0114(6) -0.0001(6)
C13 0.0453(9) 0.0334(8) 0.0356(8) 0.0016(7) 0.0090(7) 0.0064(7)
O3 0.0505(7) 0.0523(7) 0.0359(6) -0.0116(6) 0.0125(5) -0.0079(6)
O1 0.0525(7) 0.0646(9) 0.0621(8) -0.0179(7) 0.0299(7) -0.0141(7)
C7 0.0412(9) 0.0338(8) 0.0451(8) -0.0086(7) 0.0145(7) -0.0016(7)
C9 0.0447(9) 0.0367(9) 0.0347(8) -0.0069(6) 0.0101(7) 0.0029(7)
C10 0.0475(9) 0.0490(10) 0.0434(9) -0.0169(8) 0.0059(7) 0.0019(9)
C15 0.0393(9) 0.0343(8) 0.0559(10) 0.0064(7) 0.0137(8) -0.0001(7)
C6 0.0421(9) 0.0435(9) 0.0516(9) -0.0122(8) 0.0159(8) 0.0016(8)
C11 0.0596(11) 0.0446(10) 0.0505(10) -0.0194(9) 0.0069(8) 0.0092(9)
C5 0.0393(9) 0.0508(10) 0.0470(9) -0.0107(8) 0.0063(7) 0.0017(8)
C12 0.0544(11) 0.0487(10) 0.0467(9) -0.0097(8) 0.0111(8) 0.0178(9)
C16 0.0404(9) 0.0440(10) 0.0710(12) 0.0088(9) 0.0144(9) -0.0031(8)
C17 0.0414(9) 0.0450(9) 0.0402(8) 0.0039(7) 0.0133(7) 0.0080(8)
O4 0.0763(10) 0.0697(9) 0.0351(6) 0.0021(6) 0.0050(6) 0.0355(8)
C20 0.0465(10) 0.0589(11) 0.0364(8) -0.0034(8) 0.0113(7) 0.0138(9)
C21 0.0406(10) 0.1012(18) 0.0595(11) -0.0036(12) 0.0147(9) 0.0075(12)
C19 0.0655(12) 0.0393(9) 0.0577(11) 0.0147(9) 0.0088(9) 0.0056(9)
C18 0.0639(13) 0.0512(12) 0.0837(15) -0.0226(11) 0.0118(11) -0.0151(10)
C4 0.0474(11) 0.0884(17) 0.0687(13) -0.0204(13) -0.0014(10) 0.0115(12)
C3 0.0646(13) 0.0726(14) 0.0515(11) 0.0029(10) 0.0013(10) 0.0159(12)
C1 0.0617(13) 0.0921(17) 0.0450(10) -0.0259(12) 0.0025(9) 0.0108(13)
C2 0.0824(16) 0.117(2) 0.0415(10) 0.0033(14) 0.0080(10) 0.0192(18)

loop_
_atom_type_symbol
_atom_type_description
_atom_type_scat_dispersion_real
_atom_type_scat_dispersion_imag
_atom_type_scat_source
C C 0.0033 0.0016 'International Tables Vol C Tables 4.2.6.8 and 6.1.1.4'
H H 0.0000 0.0000 'International Tables Vol C Tables 4.2.6.8 and 6.1.1.4'
O O 0.0106 0.0060 'International Tables Vol C Tables 4.2.6.8 and 6.1.1.4'

loop_
_geom_angle_atom_site_label_1
_geom_angle_atom_site_label_2
_geom_angle_atom_site_label_3
_geom_angle
C8 O2 H2 109.5
O2 C8 C7 109.19(12)
O2 C8 C9 110.43(13)
C7 C8 C9 110.23(13)
O2 C8 C14 104.25(12)
C7 C8 C14 110.47(12)
C9 C8 C14 112.10(12)
O3 C14 C15 106.11(13)
O3 C14 C8 106.36(12)
C15 C14 C8 115.31(13)
O3 C14 C13 108.95(12)
C15 C14 C13 103.14(13)
C8 C14 C13 116.47(13)
C19 C13 C12 108.50(16)
C19 C13 C14 111.90(14)
C12 C13 C14 108.75(13)
C19 C13 C17 114.74(15)
C12 C13 C17 108.24(14)
C14 C13 C17 104.50(14)
C14 O3 H3 109.5
C6 O1 H1 109.5
C8 C7 C6 111.97(13)
C8 C7 H7A 109.2
C6 C7 H7A 109.2
C8 C7 H7B 109.2
C6 C7 H7B 109.2
H7A C7 H7B 107.9
C11 C9 C8 110.05(14)
C11 C9 C10 113.89(15)
C8 C9 C10 114.30(13)
C11 C9 H9 105.9
C8 C9 H9 105.9
C10 C9 H9 105.9
C18 C10 C5 112.62(16)
C18 C10 C1 109.95(18)
C5 C10 C1 101.98(17)
C18 C10 C9 113.07(17)
C5 C10 C9 109.53(15)
C1 C10 C9 109.08(16)
C14 C15 C16 103.98(14)
C14 C15 H15A 111.0
C16 C15 H15A 111.0
C14 C15 H15B 111.0
C16 C15 H15B 111.0
H15A C15 H15B 109.0
O1 C6 C5 108.88(15)
O1 C6 C7 111.17(14)
C5 C6 C7 110.02(14)
O1 C6 H6 108.9
C5 C6 H6 108.9
C7 C6 H6 108.9
C12 C11 C9 110.53(15)
C12 C11 H11A 109.5
C9 C11 H11A 109.5
C12 C11 H11B 109.5
C9 C11 H11B 109.5
H11A C11 H11B 108.1
C6 C5 C4 117.33(16)
C6 C5 C3 118.74(18)
C4 C5 C3 60.02(16)
C6 C5 C10 119.91(16)
C4 C5 C10 117.05(17)
C3 C5 C10 109.16(16)
C11 C12 C13 113.97(15)
C11 C12 H12A 108.8
C13 C12 H12A 108.8
C11 C12 H12B 108.8
C13 C12 H12B 108.8
H12A C12 H12B 107.7
C15 C16 C17 105.92(15)
C15 C16 H16A 110.6
C17 C16 H16A 110.6
C15 C16 H16B 110.6
C17 C16 H16B 110.6
H16A C16 H16B 108.7
C20 C17 C16 109.79(16)
C20 C17 C13 119.11(15)
C16 C17 C13 105.56(14)
C20 C17 H17 107.3
C16 C17 H17 107.3
C13 C17 H17 107.3
C20 O4 H4 109.5
O4 C20 C21 108.33(18)
O4 C20 C17 109.00(15)
C21 C20 C17 112.24(17)
O4 C20 H20 109.1
C21 C20 H20 109.1
C17 C20 H20 109.1
C20 C21 H21A 109.5
C20 C21 H21B 109.5
H21A C21 H21B 109.5
C20 C21 H21C 109.5
H21A C21 H21C 109.5
H21B C21 H21C 109.5
C13 C19 H19A 109.5
C13 C19 H19B 109.5
H19A C19 H19B 109.5
C13 C19 H19C 109.5
H19A C19 H19C 109.5
H19B C19 H19C 109.5
C10 C18 H18A 109.5
C10 C18 H18B 109.5
H18A C18 H18B 109.5
C10 C18 H18C 109.5
H18A C18 H18C 109.5
H18B C18 H18C 109.5
C5 C4 C3 60.07(14)
C5 C4 H4A 117.8
C3 C4 H4A 117.8
C5 C4 H4B 117.8
C3 C4 H4B 117.8
H4A C4 H4B 114.9
C2 C3 C5 107.9(2)
C2 C3 C4 117.2(2)
C5 C3 C4 59.91(15)
C2 C3 H3A 119.1
C5 C3 H3A 119.1
C4 C3 H3A 119.1
C2 C1 C10 107.42(18)
C2 C1 H1A 110.2
C10 C1 H1A 110.2
C2 C1 H1B 110.2
C10 C1 H1B 110.2
H1A C1 H1B 108.5
C3 C2 C1 104.6(2)
C3 C2 H2A 110.8
C1 C2 H2A 110.8
C3 C2 H2B 110.8
C1 C2 H2B 110.8
H2A C2 H2B 108.9

loop_
_geom_bond_atom_site_label_1
_geom_bond_atom_site_label_2
_geom_bond_distance
O2 C8 1.4463(19)
O2 H2 0.8200
C8 C7 1.527(2)
C8 C9 1.548(2)
C8 C14 1.562(2)
C14 O3 1.4511(19)
C14 C15 1.519(2)
C14 C13 1.568(2)
C13 C19 1.533(3)
C13 C12 1.549(2)
C13 C17 1.575(3)
O3 H3 0.8200
O1 C6 1.436(2)
O1 H1 0.8200
C7 C6 1.537(3)
C7 H7A 0.9700
C7 H7B 0.9700
C9 C11 1.529(2)
C9 C10 1.565(3)
C9 H9 0.9800
C10 C18 1.533(3)
C10 C5 1.533(3)
C10 C1 1.558(3)
C15 C16 1.527(3)
C15 H15A 0.9700
C15 H15B 0.9700
C6 C5 1.503(2)
C6 H6 0.9800
C11 C12 1.520(3)
C11 H11A 0.9700
C11 H11B 0.9700
C5 C4 1.509(3)
C5 C3 1.511(3)
C12 H12A 0.9700
C12 H12B 0.9700
C16 C17 1.548(3)
C16 H16A 0.9700
C16 H16B 0.9700
C17 C20 1.534(2)
C17 H17 0.9800
O4 C20 1.440(2)
O4 H4 0.8200
C20 C21 1.526(3)
C20 H20 0.9800
C21 H21A 0.9600
C21 H21B 0.9600
C21 H21C 0.9600
C19 H19A 0.9600
C19 H19B 0.9600
C19 H19C 0.9600
C18 H18A 0.9600
C18 H18B 0.9600
C18 H18C 0.9600
C4 C3 1.511(4)
C4 H4A 0.9700
C4 H4B 0.9700
C3 C2 1.508(3)
C3 H3A 0.9800
C1 C2 1.517(4)
C1 H1A 0.9700
C1 H1B 0.9700
C2 H2A 0.9700
C2 H2B 0.9700

loop_
_geom_torsion_atom_site_label_1
_geom_torsion_atom_site_label_2
_geom_torsion_atom_site_label_3
_geom_torsion_atom_site_label_4
_geom_torsion
O2 C8 C14 O3 48.57(15)
C7 C8 C14 O3 -68.61(15)
C9 C8 C14 O3 168.03(12)
O2 C8 C14 C15 165.87(13)
C7 C8 C14 C15 48.69(17)
C9 C8 C14 C15 -74.66(17)
O2 C8 C14 C13 -73.04(15)
C7 C8 C14 C13 169.78(13)
C9 C8 C14 C13 46.42(17)
O3 C14 C13 C19 -44.57(18)
C15 C14 C13 C19 -156.99(15)
C8 C14 C13 C19 75.67(18)
O3 C14 C13 C12 -164.42(14)
C15 C14 C13 C12 83.16(17)
C8 C14 C13 C12 -44.18(18)
O3 C14 C13 C17 80.17(15)
C15 C14 C13 C17 -32.26(16)
C8 C14 C13 C17 -159.60(13)
O2 C8 C7 C6 62.75(17)
C9 C8 C7 C6 -58.73(17)
C14 C8 C7 C6 176.83(13)
O2 C8 C9 C11 63.37(18)
C7 C8 C9 C11 -175.89(14)
C14 C8 C9 C11 -52.40(18)
O2 C8 C9 C10 -66.26(18)
C7 C8 C9 C10 54.48(18)
C14 C8 C9 C10 177.97(14)
C11 C9 C10 C18 -46.0(2)
C8 C9 C10 C18 81.72(19)
C11 C9 C10 C5 -172.47(16)
C8 C9 C10 C5 -44.8(2)
C11 C9 C10 C1 76.7(2)
C8 C9 C10 C1 -155.61(17)
O3 C14 C15 C16 -72.82(16)
C8 C14 C15 C16 169.74(14)
C13 C14 C15 C16 41.66(17)
C8 C7 C6 O1 -66.28(17)
C8 C7 C6 C5 54.41(19)
C8 C9 C11 C12 60.1(2)
C10 C9 C11 C12 -170.10(15)
O1 C6 C5 C4 -78.9(2)
C7 C6 C5 C4 159.01(19)
O1 C6 C5 C3 -147.95(17)
C7 C6 C5 C3 90.0(2)
O1 C6 C5 C10 73.7(2)
C7 C6 C5 C10 -48.4(2)
C18 C10 C5 C6 -83.5(2)
C1 C10 C5 C6 158.69(18)
C9 C10 C5 C6 43.2(2)
C18 C10 C5 C4 69.2(2)
C1 C10 C5 C4 -48.6(2)
C9 C10 C5 C4 -164.07(18)
C18 C10 C5 C3 134.56(19)
C1 C10 C5 C3 16.8(2)
C9 C10 C5 C3 -98.69(19)
C9 C11 C12 C13 -61.6(2)
C19 C13 C12 C11 -70.5(2)
C14 C13 C12 C11 51.4(2)
C17 C13 C12 C11 164.38(16)
C14 C15 C16 C17 -35.16(19)
C15 C16 C17 C20 143.95(15)
C15 C16 C17 C13 14.39(19)
C19 C13 C17 C20 10.0(2)
C12 C13 C17 C20 131.28(16)
C14 C13 C17 C20 -112.95(15)
C19 C13 C17 C16 133.83(17)
C12 C13 C17 C16 -104.85(17)
C14 C13 C17 C16 10.93(17)
C16 C17 C20 O4 175.88(16)
C13 C17 C20 O4 -62.34(19)
C16 C17 C20 C21 55.9(2)
C13 C17 C20 C21 177.65(16)
C6 C5 C4 C3 -109.1(2)
C10 C5 C4 C3 97.5(2)
C6 C5 C3 C2 -141.7(2)
C4 C5 C3 C2 111.6(2)
C10 C5 C3 C2 0.8(3)
C6 C5 C3 C4 106.8(2)
C10 C5 C3 C4 -110.81(19)
C5 C4 C3 C2 -95.8(2)
C18 C10 C1 C2 -148.3(2)
C5 C10 C1 C2 -28.6(2)
C9 C10 C1 C2 87.2(2)
C5 C3 C2 C1 -18.6(3)
C4 C3 C2 C1 46.1(3)
C10 C1 C2 C3 29.7(3)

loop_
_cod_related_entry_id
_cod_related_entry_code
_cod_related_entry_database
1 24625271 ChemSpider
